data_4331743
loop_
_publ_author_name
'Tian Wen'
'De-Xiang Zhang'
'Jian Zhang'

_publ_contact_author_email zhj@fjirsm.ac.cn
_publ_contact_author_name 'Jian Zhang'
_publ_section_title
;
 Two-Dimensional Copper(I) Coordination Polymer Materials as
 Photocatalysts for the Degradation of Organic Dyes
;
_journal_name_full 'Inorganic Chemistry'
_journal_page_first 12
_journal_page_last 14
_journal_paper_doi 10.1021/ic302273h
_journal_volume 52
_journal_year 2013
_chemical_formula_moiety 'C18 H12 Cu3 N15'
_chemical_formula_sum 'C18 H12 Cu3 N15'
_chemical_formula_weight 629.08
_chemical_name_systematic
; 
 ? 
;
_space_group_IT_number 2
_symmetry_cell_setting triclinic
_symmetry_space_group_name_Hall '-P 1'
_symmetry_space_group_name_H-M 'P -1'
_atom_sites_solution_hydrogens geom
_atom_sites_solution_primary direct
_atom_sites_solution_secondary difmap
_audit_creation_method SHELXL-97
_cell_angle_alpha 71.225(19)
_cell_angle_beta 75.08(2)
_cell_angle_gamma 70.25(2)
_cell_formula_units_Z 2
_cell_length_a 9.022(3)
_cell_length_b 10.445(2)
_cell_length_c 12.295(3)
_cell_measurement_reflns_used 2198
_cell_measurement_temperature 293(2)
_cell_measurement_theta_max 29.1302
_cell_measurement_theta_min 2.5264
_cell_volume 1018.0(5)
_computing_structure_refinement 'SHELXL-97 (Sheldrick, 1997)'
_computing_structure_solution 'SHELXS-97 (Sheldrick, 1990)'
_diffrn_ambient_temperature 293(2)
_diffrn_detector_area_resol_mean none
_diffrn_measured_fraction_theta_full 0.921
_diffrn_measured_fraction_theta_max 0.921
_diffrn_measurement_device_type 'multiwire proportional'
_diffrn_measurement_method 'phi and omega scans'
_diffrn_radiation_monochromator graphite
_diffrn_radiation_source 'fine-focus sealed tube'
_diffrn_radiation_type MoK\a
_diffrn_radiation_wavelength 0.71073
_diffrn_reflns_av_R_equivalents 0.1262
_diffrn_reflns_av_sigmaI/netI 0.2945
_diffrn_reflns_limit_h_max 10
_diffrn_reflns_limit_h_min -10
_diffrn_reflns_limit_k_max 12
_diffrn_reflns_limit_k_min -12
_diffrn_reflns_limit_l_max 11
_diffrn_reflns_limit_l_min -14
_diffrn_reflns_number 6030
_diffrn_reflns_theta_full 25.00
_diffrn_reflns_theta_max 25.00
_diffrn_reflns_theta_min 2.40
_diffrn_standards_decay_% none
_diffrn_standards_interval_count none
_diffrn_standards_interval_time none
_diffrn_standards_number none
_exptl_absorpt_coefficient_mu 3.153
_exptl_absorpt_correction_T_max 0.7353
_exptl_absorpt_correction_T_min 0.6872
_exptl_absorpt_correction_type multi-scan
_exptl_crystal_colour green
_exptl_crystal_density_diffrn 2.052
_exptl_crystal_description sheet
_exptl_crystal_F_000 624
_exptl_crystal_size_max 0.28
_exptl_crystal_size_mid 0.11
_exptl_crystal_size_min 0.02
_refine_diff_density_max 2.151
_refine_diff_density_min -0.763
_refine_diff_density_rms 0.236
_refine_ls_extinction_method none
_refine_ls_goodness_of_fit_ref 0.828
_refine_ls_hydrogen_treatment none
_refine_ls_matrix_type full
_refine_ls_number_parameters 325
_refine_ls_number_reflns 3311
_refine_ls_number_restraints 2
_refine_ls_restrained_S_all 0.828
_refine_ls_R_factor_all 0.3096
_refine_ls_R_factor_gt 0.1041
_refine_ls_shift/su_max 0.007
_refine_ls_shift/su_mean 0.000
_refine_ls_structure_factor_coef Fsqd
_refine_ls_weighting_details 'calc w=1/[\s^2^(Fo^2^)+(0.1360P)^2^+0.0000P] where P=(Fo^2^+2Fc^2^)/3'
_refine_ls_weighting_scheme calc
_refine_ls_wR_factor_gt 0.2898
_refine_ls_wR_factor_ref 0.3555
_reflns_number_gt 703
_reflns_number_total 3311
_reflns_threshold_expression >2sigma(I)
_cod_data_source_file ic302273h_si_002_1.cif
_cod_data_source_block 2
_cod_original_cell_volume 1017.9(4)
_cod_database_code 4331743

loop_
_symmetry_equiv_pos_as_xyz
'x, y, z'
'-x, -y, -z'

loop_
_atom_site_label
_atom_site_type_symbol
_atom_site_fract_x
_atom_site_fract_y
_atom_site_fract_z
_atom_site_U_iso_or_equiv
_atom_site_adp_type
_atom_site_occupancy
_atom_site_symmetry_multiplicity
_atom_site_calc_flag
_atom_site_refinement_flags
Cu1 Cu 0.30222(7) 0.56670(6) 0.08071(5) 0.0348(2) Uani 1 1 d .
Cu2 Cu -0.02905(7) 0.90149(6) 0.41367(5) 0.0385(2) Uani 1 1 d .
Cu3 Cu 0.36442(7) 0.76565(6) 0.25352(5) 0.0321(2) Uani 1 1 d .
N1 N 0.6463(4) 0.7554(4) 0.0656(3) 0.0225(13) Uani 1 1 d .
N1A N -0.4831(4) 0.6814(3) 0.3821(3) 0.0472(12) Uani 1 1 d .
N1E N 0.6212(4) 0.6260(3) -0.0332(3) 0.0132(11) Uani 1 1 d .
N1H N 0.8092(5) 1.0057(7) 0.2904(4) 0.064(2) Uani 1 1 d .
N2 N 0.0272(4) 0.5725(4) 0.2717(3) 0.0147(12) Uani 1 1 d .
N3 N 1.1386(5) 0.6664(7) -0.0372(4) 0.060(2) Uani 1 1 d .
N4 N 0.3094(5) 1.0899(4) 0.3963(4) 0.0267(14) Uani 1 1 d .
N5 N 0.0475(5) 0.7146(4) 0.3627(3) 0.0239(15) Uani 1 1 d .
N7 N 0.5046(4) 0.7305(3) 0.0958(3) 0.0419(10) Uani 1 1 d .
N8 N 0.2958(4) 0.9446(4) 0.3032(3) 0.0575(14) Uani 1 1 d .
N9 N 0.1675(4) 1.0672(4) 0.4331(3) 0.0263(11) Uani 1 1 d .
N10 N 0.1796(6) 0.6028(4) 0.2378(4) 0.0392(17) Uani 1 1 d .
N11 N 0.1830(4) 0.6816(4) 0.2957(4) 0.0356(15) Uani 1 1 d .
N12 N 0.4892(5) 0.6477(3) 0.0413(3) 0.0433(13) Uani 1 1 d .
N14 N 0.1528(4) 0.9872(5) 0.3742(3) 0.0322(16) Uani 1 1 d .
C1C C 1.1967(5) 0.6624(6) -0.1540(4) 0.0358(17) Uani 1 1 d .
H1C H 1.3055 0.6486 -0.1817 0.043 Uiso 1 1 calc R
C1D C -0.5309(6) 0.6773(5) 0.4936(5) 0.0323(19) Uani 1 1 d .
H1D H -0.6387 0.6934 0.5258 0.039 Uiso 1 1 calc R
C1B C 0.8542(6) 0.9964(5) 0.1818(4) 0.0222(16) Uani 1 1 d .
H1B H 0.9636 0.9794 0.1553 0.027 Uiso 1 1 calc R
C1F C 0.5481(5) 1.0293(5) 0.2509(4) 0.0340(15) Uani 1 1 d .
C1G C 0.6049(9) 1.0248(6) 0.1389(5) 0.058(3) Uani 1 1 d .
H1G H 0.5362 1.0331 0.0906 0.070 Uiso 1 1 calc R
C6 C 0.6498(7) 1.0035(5) 0.3353(5) 0.051(2) Uani 1 1 d .
H6 H 0.6110 0.9864 0.4148 0.061 Uiso 1 1 calc R
C13 C 0.7112(4) 0.6815(3) -0.0104(2) 0.0212(8) Uani 1 1 d .
C15 C -0.0439(5) 0.6408(4) 0.3528(4) 0.0290(17) Uani 1 1 d .
C16 C 0.8758(6) 0.6916(5) -0.0770(5) 0.0444(17) Uani 1 1 d .
C17 C 0.3778(6) 1.0186(6) 0.3134(5) 0.0336(19) Uani 1 1 d .
C18 C -0.2242(5) 0.6542(5) 0.4058(4) 0.0222(18) Uani 1 1 d .
C19 C 0.7626(7) 1.0083(5) 0.0975(4) 0.046(2) Uani 1 1 d .
H19 H 0.8077 1.0049 0.0210 0.055 Uiso 1 1 calc R
C21 C -0.3164(6) 0.6712(5) 0.3411(5) 0.0771(19) Uani 1 1 d .
H21 H -0.2767 0.6777 0.2624 0.093 Uiso 1 1 calc R
C22 C 1.1013(6) 0.6775(5) -0.2259(4) 0.0283(18) Uani 1 1 d .
H22 H 1.1462 0.6808 -0.3035 0.034 Uiso 1 1 calc R
C23 C -0.4198(6) 0.6491(6) 0.5599(6) 0.047(2) Uani 1 1 d .
H23 H -0.4542 0.6339 0.6399 0.056 Uiso 1 1 calc R
C28 C 0.9389(5) 0.6889(5) -0.1934(4) 0.0346(16) Uani 1 1 d .
H28 H 0.8765 0.6945 -0.2452 0.042 Uiso 1 1 calc R
C29 C 0.9884(4) 0.6757(4) -0.0070(3) 0.0139(11) Uani 1 1 d .
H29 H 0.9475 0.6717 0.0713 0.017 Uiso 1 1 calc R
C30 C -0.2661(5) 0.6411(5) 0.5217(4) 0.0276(15) Uani 1 1 d .
H30 H -0.1948 0.6279 0.5697 0.033 Uiso 1 1 calc R

loop_
_atom_site_aniso_label
_atom_site_aniso_U_11
_atom_site_aniso_U_22
_atom_site_aniso_U_33
_atom_site_aniso_U_23
_atom_site_aniso_U_13
_atom_site_aniso_U_12
Cu1 0.0209(3) 0.0416(3) 0.0517(3) -0.0364(2) 0.0023(3) -0.0040(2)
Cu2 0.0179(3) 0.0672(3) 0.0468(3) -0.0469(2) 0.0141(3) -0.0165(2)
Cu3 0.0235(3) 0.0424(3) 0.0408(3) -0.0313(2) 0.0033(3) -0.0091(2)
N1 0.0000(15) 0.0485(19) 0.023(2) -0.0121(15) 0.0071(14) -0.0160(13)
N1A 0.0266(18) 0.0600(15) 0.101(2) -0.0748(11) -0.0192(13) -0.0113(11)
N1E 0.0219(17) 0.0169(14) 0.0092(16) -0.0091(11) -0.0020(13) -0.0109(11)
N1H 0.0000(19) 0.159(5) 0.028(2) -0.022(3) -0.0060(18) -0.013(3)
N2 0.0167(17) 0.0190(16) 0.0109(17) -0.0028(13) -0.0098(13) -0.0038(13)
N3 0.003(2) 0.115(4) 0.003(2) 0.026(3) 0.0024(17) 0.016(3)
N4 0.0224(19) 0.0141(16) 0.050(2) -0.0150(14) -0.0072(17) -0.0062(14)
N5 0.024(2) 0.0000(18) 0.015(2) 0.0244(17) 0.0046(17) 0.0066(15)
N7 0.0000(14) 0.0811(13) 0.0949(16) -0.0967(9) -0.0028(11) -0.0080(10)
N8 0.0000(16) 0.172(2) 0.0531(18) -0.1002(13) 0.0398(14) -0.0546(14)
N9 0.0103(14) 0.0998(18) 0.0000(13) -0.0340(10) 0.0039(10) -0.0379(12)
N10 0.058(3) 0.029(2) 0.024(2) -0.0047(17) 0.025(2) -0.0284(17)
N11 0.0000(17) 0.0401(19) 0.070(3) -0.0387(16) 0.0106(18) 0.0010(15)
N12 0.069(3) 0.0534(12) 0.0437(15) -0.0696(8) 0.0231(15) -0.0328(13)
N14 0.0000(17) 0.091(3) 0.0000(17) -0.0236(17) 0.0101(14) -0.0016(19)
C1C 0.0169(18) 0.088(3) 0.017(2) 0.002(2) -0.0214(15) -0.0335(17)
C1D 0.037(3) 0.000(2) 0.041(3) 0.010(2) 0.017(2) -0.0140(17)
C1B 0.014(2) 0.043(2) 0.010(2) -0.0221(16) 0.0129(17) -0.0047(18)
C1F 0.0000(18) 0.070(3) 0.037(2) -0.0488(15) -0.0179(15) 0.0284(18)
C1G 0.080(5) 0.030(3) 0.041(4) -0.016(2) 0.009(3) 0.006(3)
C6 0.071(3) 0.000(2) 0.028(3) 0.073(2) 0.004(3) -0.0228(19)
C13 0.0289(11) 0.0770(12) 0.0092(10) -0.0397(7) -0.0228(7) -0.0373(8)
C15 0.037(2) 0.000(2) 0.000(2) 0.042(2) 0.039(2) -0.0142(16)
C16 0.018(2) 0.049(2) 0.096(3) -0.0536(16) -0.0289(18) 0.0016(17)
C17 0.000(2) 0.039(3) 0.049(3) -0.015(2) -0.009(2) 0.018(2)
C18 0.019(2) 0.000(2) 0.023(3) 0.017(2) 0.017(2) -0.0057(16)
C19 0.064(4) 0.058(2) 0.025(2) -0.0500(14) 0.015(2) -0.009(2)
C21 0.000(2) 0.127(2) 0.161(3) -0.1308(18) 0.015(2) -0.0208(17)
C22 0.053(3) 0.026(2) 0.000(2) -0.0094(16) 0.016(2) -0.013(2)
C23 0.005(2) 0.068(3) 0.073(4) -0.015(3) 0.003(2) -0.0273(17)
C28 0.009(2) 0.059(2) 0.034(2) -0.0512(14) -0.0079(17) 0.033(2)
C29 0.0114(17) 0.0430(17) 0.0094(15) -0.0265(11) -0.0112(12) -0.0096(12)
C30 0.0291(18) 0.065(2) 0.000(2) 0.0212(19) -0.0110(15) -0.0497(13)

loop_
_atom_type_symbol
_atom_type_description
_atom_type_scat_dispersion_real
_atom_type_scat_dispersion_imag
_atom_type_scat_source
C C 0.0033 0.0016 'International Tables Vol C Tables 4.2.6.8 and 6.1.1.4'
H H 0.0000 0.0000 'International Tables Vol C Tables 4.2.6.8 and 6.1.1.4'
Cu Cu 0.3201 1.2651 'International Tables Vol C Tables 4.2.6.8 and 6.1.1.4'
N N 0.0061 0.0033 'International Tables Vol C Tables 4.2.6.8 and 6.1.1.4'

loop_
_geom_angle_atom_site_label_1
_geom_angle_atom_site_label_2
_geom_angle_atom_site_label_3
_geom_angle
_geom_angle_site_symmetry_1
_geom_angle_site_symmetry_3
N12 Cu1 N10 106.04(19) . .
N12 Cu1 N3 114.05(18) . 1_455
N10 Cu1 N3 106.16(18) . 1_455
N12 Cu1 N1E 108.97(14) . 2_665
N10 Cu1 N1E 127.32(15) . 2_665
N3 Cu1 N1E 94.0(2) 1_455 2_665
N14 Cu2 N9 110.44(18) . 2_576
N14 Cu2 N5 109.72(17) . .
N9 Cu2 N5 126.14(15) 2_576 .
N14 Cu2 N1H 111.59(19) . 1_455
N9 Cu2 N1H 103.48(15) 2_576 1_455
N5 Cu2 N1H 93.4(2) . 1_455
N11 Cu3 N8 109.98(16) . .
N11 Cu3 N7 110.44(18) . .
N8 Cu3 N7 126.80(14) . .
N11 Cu3 N1A 112.90(16) . 1_655
N8 Cu3 N1A 86.46(15) . 1_655
N7 Cu3 N1A 107.69(13) . 1_655
C13 N1 N7 98.8(4) . .
C1D N1A C21 114.8(5) . .
C1D N1A Cu3 125.1(3) . 1_455
C21 N1A Cu3 116.9(3) . 1_455
C13 N1E N12 105.9(4) . .
C13 N1E Cu1 125.2(2) . 2_665
N12 N1E Cu1 116.8(3) . 2_665
C1B N1H C6 113.1(6) . .
C1B N1H Cu2 120.8(3) . 1_655
C6 N1H Cu2 115.1(3) . 1_655
C15 N2 N10 101.6(4) . .
C29 N3 C1C 113.1(5) . .
C29 N3 Cu1 123.0(3) . 1_655
C1C N3 Cu1 117.2(3) . 1_655
N9 N4 C17 103.8(5) . .
N11 N5 C15 107.0(4) . .
N11 N5 Cu2 121.1(4) . .
C15 N5 Cu2 127.6(3) . .
N12 N7 N1 113.7(4) . .
N12 N7 Cu3 124.6(3) . .
N1 N7 Cu3 118.3(3) . .
C17 N8 N14 101.9(4) . .
C17 N8 Cu3 131.1(3) . .
N14 N8 Cu3 123.5(4) . .
N4 N9 N14 109.0(3) . .
N4 N9 Cu2 123.3(3) . 2_576
N14 N9 Cu2 125.1(3) . 2_576
N11 N10 N2 109.3(4) . .
N11 N10 Cu1 133.0(4) . .
N2 N10 Cu1 114.1(4) . .
N10 N11 N5 110.6(5) . .
N10 N11 Cu3 119.3(3) . .
N5 N11 Cu3 128.8(4) . .
N1E N12 N7 104.8(4) . .
N1E N12 Cu1 130.6(3) . .
N7 N12 Cu1 124.4(3) . .
N9 N14 N8 109.7(4) . .
N9 N14 Cu2 123.9(3) . .
N8 N14 Cu2 124.6(4) . .
C22 C1C N3 122.1(4) . .
C22 C1C H1C 118.9 . .
N3 C1C H1C 119.0 . .
N1A C1D C23 118.5(5) . .
N1A C1D H1D 120.8 . .
C23 C1D H1D 120.7 . .
N1H C1B C19 130.8(5) . .
N1H C1B H1B 114.6 . .
C19 C1B H1B 114.6 . .
C1G C1F C6 123.6(5) . .
C1G C1F C17 123.3(6) . .
C6 C1F C17 110.9(4) . .
C19 C1G C1F 119.5(7) . .
C19 C1G H1G 120.2 . .
C1F C1G H1G 120.3 . .
N1H C6 C1F 116.8(5) . .
N1H C6 H6 121.6 . .
C1F C6 H6 121.6 . .
N1E C13 N1 116.1(3) . .
N1E C13 C16 126.6(4) . .
N1 C13 C16 116.4(4) . .
N2 C15 N5 111.1(4) . .
N2 C15 C18 120.4(5) . .
N5 C15 C18 127.3(4) . .
C28 C16 C29 115.7(4) . .
C28 C16 C13 128.0(5) . .
C29 C16 C13 115.3(4) . .
N8 C17 N4 114.8(4) . .
N8 C17 C1F 129.4(5) . .
N4 C17 C1F 115.6(6) . .
C21 C18 C30 124.5(5) . .
C21 C18 C15 118.5(5) . .
C30 C18 C15 117.0(5) . .
C1G C19 C1B 114.2(5) . .
C1G C19 H19 123.0 . .
C1B C19 H19 122.9 . .
C18 C21 N1A 122.6(5) . .
C18 C21 H21 118.7 . .
N1A C21 H21 118.7 . .
C1C C22 C28 124.5(4) . .
C1C C22 H22 117.7 . .
C28 C22 H22 117.7 . .
C30 C23 C1D 126.2(6) . .
C30 C23 H23 116.9 . .
C1D C23 H23 116.9 . .
C22 C28 C16 115.3(5) . .
C22 C28 H28 122.3 . .
C16 C28 H28 122.4 . .
N3 C29 C16 129.0(4) . .
N3 C29 H29 115.5 . .
C16 C29 H29 115.5 . .
C23 C30 C18 113.0(5) . .
C23 C30 H30 123.4 . .
C18 C30 H30 123.6 . .

loop_
_geom_bond_atom_site_label_1
_geom_bond_atom_site_label_2
_geom_bond_distance
_geom_bond_site_symmetry_2
Cu1 N12 2.019(5) .
Cu1 N10 2.045(4) .
Cu1 N3 2.112(4) 1_455
Cu1 N1E 2.116(4) 2_665
Cu2 N14 2.008(5) .
Cu2 N9 2.031(3) 2_576
Cu2 N5 2.082(4) .
Cu2 N1H 2.148(5) 1_455
Cu3 N11 1.989(5) .
Cu3 N8 2.002(5) .
Cu3 N7 2.092(3) .
Cu3 N1A 2.138(4) 1_655
N1 C13 1.300(5) .
N1 N7 1.326(5) .
N1A C1D 1.318(7) .
N1A C21 1.436(6) .
N1A Cu3 2.138(4) 1_455
N1E C13 1.270(6) .
N1E N12 1.303(5) .
N1E Cu1 2.116(4) 2_665
N1H C1B 1.317(7) .
N1H C6 1.407(7) .
N1H Cu2 2.148(5) 1_655
N2 C15 1.316(6) .
N2 N10 1.442(6) .
N3 C29 1.287(6) .
N3 C1C 1.405(6) .
N3 Cu1 2.112(4) 1_655
N4 N9 1.318(5) .
N4 C17 1.352(7) .
N5 N11 1.293(5) .
N5 C15 1.354(7) .
N7 N12 1.312(6) .
N8 C17 1.287(8) .
N8 N14 1.381(5) .
N9 N14 1.325(7) .
N9 Cu2 2.031(3) 2_576
N10 N11 1.262(8) .
C1C C22 1.326(8) .
C1C H1C 0.9300 .
C1D C23 1.351(9) .
C1D H1D 0.9300 .
C1B C19 1.436(8) .
C1B H1B 0.9300 .
C1F C1G 1.349(8) .
C1F C6 1.461(9) .
C1F C17 1.554(7) .
C1G C19 1.353(9) .
C1G H1G 0.9300 .
C6 H6 0.9300 .
C13 C16 1.519(6) .
C15 C18 1.565(6) .
C16 C28 1.403(7) .
C16 C29 1.431(8) .
C18 C21 1.228(9) .
C18 C30 1.350(7) .
C19 H19 0.9300 .
C21 H21 0.9300 .
C22 C28 1.389(7) .
C22 H22 0.9300 .
C23 C30 1.327(7) .
C23 H23 0.9300 .
C28 H28 0.9300 .
C29 H29 0.9300 .
C30 H30 0.9300 .
